data_4329892
loop_
_publ_author_name
'Pablo Albor\'es'
'Christian Plenk'
'Eva Rentschler'

_publ_contact_author_address
;INQUIMAE-DQIAyQF
Facultad de Ciencias Exactas y Naturales
Universidad de Buenos Aires
Ciudad Universitaria-Pabell\'on 2- 3 Piso
Buenos Aires-Argentina
;
_publ_contact_author_email albores@qi.fcen.uba.ar
_publ_contact_author_name 'Dr. Pablo Albores'
_publ_contact_author_phone 0541145763380
_publ_section_title
;
 Tailoring the Exchange Interaction in Covalently Linked Basic Carboxylate
 Clusters through Bridging Ligand Selection
;
_journal_name_full 'Inorganic Chemistry'
_journal_page_first 8373
_journal_page_last 8384
_journal_paper_doi 10.1021/ic300911j
_journal_volume 51
_journal_year 2012
_chemical_formula_sum 'C74 H126 Fe4 N6 Ni2 O28'
_chemical_formula_weight 1888.63
_chemical_name_systematic
;
 ?
;
_space_group_IT_number 15
_symmetry_cell_setting monoclinic
_symmetry_space_group_name_Hall '-C 2yc'
_symmetry_space_group_name_H-M 'C 1 2/c 1'
_atom_sites_solution_hydrogens geom
_atom_sites_solution_primary direct
_atom_sites_solution_secondary difmap
_audit_creation_method SHELXL-97
_cell_angle_alpha 90
_cell_angle_beta 106.0115(16)
_cell_angle_gamma 90
_cell_formula_units_Z 4
_cell_length_a 24.7285(7)
_cell_length_b 13.9639(4)
_cell_length_c 29.0758(8)
_cell_measurement_temperature 100(2)
_cell_volume 9650.6(5)
_computing_structure_refinement 'SHELXL-97 (Sheldrick, 1997)'
_diffrn_ambient_temperature 100(2)
_diffrn_measured_fraction_theta_full 0.997
_diffrn_measured_fraction_theta_max 0.997
_diffrn_radiation_monochromator graphite
_diffrn_radiation_source 'fine-focus sealed tube'
_diffrn_radiation_type MoK\a
_diffrn_radiation_wavelength 0.71069
_diffrn_reflns_av_R_equivalents 0.0963
_diffrn_reflns_av_sigmaI/netI 0.0547
_diffrn_reflns_limit_h_max 30
_diffrn_reflns_limit_h_min -30
_diffrn_reflns_limit_k_max 17
_diffrn_reflns_limit_k_min -17
_diffrn_reflns_limit_l_max 36
_diffrn_reflns_limit_l_min -36
_diffrn_reflns_number 84215
_diffrn_reflns_theta_full 26.44
_diffrn_reflns_theta_max 26.44
_diffrn_reflns_theta_min 1.46
_exptl_absorpt_coefficient_mu 1.039
_exptl_absorpt_correction_T_max 1.000000
_exptl_absorpt_correction_T_min 0.806840
_exptl_absorpt_correction_type multi-scan
_exptl_absorpt_process_details
;
[c.f. r.h. blessing, acta cryst. (1995), a51, 33-38]
;
_exptl_crystal_colour 'dark red'
_exptl_crystal_density_diffrn 1.300
_exptl_crystal_description block
_exptl_crystal_F_000 3984
_exptl_crystal_size_max 0.24
_exptl_crystal_size_mid 0.2
_exptl_crystal_size_min 0.03
_refine_diff_density_max 0.850
_refine_diff_density_min -0.437
_refine_diff_density_rms 0.079
_refine_ls_extinction_method none
_refine_ls_goodness_of_fit_ref 1.054
_refine_ls_hydrogen_treatment mixed
_refine_ls_matrix_type full
_refine_ls_number_parameters 604
_refine_ls_number_reflns 9933
_refine_ls_number_restraints 2
_refine_ls_restrained_S_all 1.054
_refine_ls_R_factor_all 0.0860
_refine_ls_R_factor_gt 0.0432
_refine_ls_shift/su_max 0.002
_refine_ls_shift/su_mean 0.000
_refine_ls_structure_factor_coef Fsqd
_refine_ls_weighting_details 'calc w=1/[\s^2^(Fo^2^)+(0.0437P)^2^+17.3047P] where P=(Fo^2^+2Fc^2^)/3'
_refine_ls_weighting_scheme calc
_refine_ls_wR_factor_gt 0.0923
_refine_ls_wR_factor_ref 0.1105
_reflns_number_gt 6662
_reflns_number_total 9933
_reflns_threshold_expression >2sigma(I)
_cod_data_source_file ic300911j_si_001_2.cif
_cod_data_source_block pa_437_0m
_cod_original_cell_volume 9650.6(6)
_cod_database_code 4329892

loop_
_symmetry_equiv_pos_as_xyz
'x, y, z'
'-x, y, -z+1/2'
'x+1/2, y+1/2, z'
'-x+1/2, y+1/2, -z+1/2'
'-x, -y, -z'
'x, -y, z-1/2'
'-x+1/2, -y+1/2, -z'
'x+1/2, -y+1/2, z-1/2'

loop_
_atom_site_label
_atom_site_type_symbol
_atom_site_fract_x
_atom_site_fract_y
_atom_site_fract_z
_atom_site_U_iso_or_equiv
_atom_site_adp_type
_atom_site_occupancy
_atom_site_symmetry_multiplicity
_atom_site_calc_flag
_atom_site_refinement_flags
_atom_site_disorder_assembly
_atom_site_disorder_group
C1 C 0.9077(2) 0.5494(3) 0.68970(19) 0.0736(15) Uani 1 1 d . . .
H1A H 0.9071 0.4939 0.7102 0.110 Uiso 1 1 calc R . .
H1B H 0.9468 0.5671 0.6922 0.110 Uiso 1 1 calc R . .
H1C H 0.8885 0.5333 0.6564 0.110 Uiso 1 1 calc R . .
C2 C 0.88057(15) 0.7174(2) 0.67275(12) 0.0312(8) Uani 1 1 d . A .
C6 C 0.92054(14) 0.9256(2) 0.80883(12) 0.0308(8) Uani 1 1 d . . .
H6 H 0.9477 0.9219 0.8391 0.037 Uiso 1 1 calc R . .
C7 C 0.86418(15) 0.9359(3) 0.80542(12) 0.0364(9) Uani 1 1 d . . .
H7 H 0.8518 0.9398 0.8335 0.044 Uiso 1 1 calc R . .
C8 C 0.82581(15) 0.9405(3) 0.76082(13) 0.0352(9) Uani 1 1 d . . .
H8 H 0.7867 0.9471 0.7578 0.042 Uiso 1 1 calc R . .
C9 C 0.84540(14) 0.9354(2) 0.72051(12) 0.0294(8) Uani 1 1 d . . .
H9 H 0.8189 0.9372 0.6898 0.035 Uiso 1 1 calc R . .
C10 C 0.80229(15) 1.1781(2) 0.64653(12) 0.0322(8) Uani 1 1 d . B .
C11 C 0.93615(13) 0.9209(2) 0.76694(11) 0.0231(7) Uani 1 1 d . . .
C12 C 0.83988(17) 0.9958(3) 0.45934(13) 0.0376(9) Uani 1 1 d . . .
C13 C 0.67020(16) 0.9055(3) 0.60077(15) 0.0419(9) Uani 1 1 d . . .
C14 C 0.98314(18) 1.2029(3) 0.64027(15) 0.0470(10) Uani 1 1 d . . .
C15 C 0.87807(17) 0.6330(3) 0.70560(12) 0.0388(9) Uani 1 1 d . . .
C16 C 0.94521(15) 1.1141(2) 0.63447(12) 0.0314(8) Uani 1 1 d . B .
C17 C 0.78301(19) 1.2492(3) 0.67857(14) 0.0465(10) Uani 1 1 d . . .
C18 C 0.72758(14) 0.9176(3) 0.59073(12) 0.0305(8) Uani 1 1 d . B .
C19 C 0.82296(14) 0.9728(2) 0.50475(11) 0.0300(8) Uani 1 1 d . A .
C20 C 0.9083(2) 0.6596(3) 0.75742(14) 0.0657(14) Uani 1 1 d . . .
H20A H 0.9069 0.6053 0.7784 0.099 Uiso 1 1 calc R . .
H20B H 0.8898 0.7151 0.7671 0.099 Uiso 1 1 calc R . .
H20C H 0.9477 0.6754 0.7599 0.099 Uiso 1 1 calc R . .
C21 C 0.99739(16) 0.7233(3) 0.57567(13) 0.0419(10) Uani 1 1 d . . .
C22 C 0.95478(15) 0.7882(3) 0.58977(12) 0.0320(8) Uani 1 1 d . A .
C23 C 0.8411(2) 1.1037(3) 0.45169(15) 0.0545(12) Uani 1 1 d . . .
H23A H 0.8522 1.1169 0.4224 0.082 Uiso 1 1 calc R . .
H23B H 0.8683 1.1332 0.4791 0.082 Uiso 1 1 calc R . .
H23C H 0.8036 1.1304 0.4486 0.082 Uiso 1 1 calc R . .
C24 C 0.8172(2) 0.6070(3) 0.70251(16) 0.0625(13) Uani 1 1 d . . .
H24A H 0.8165 0.5527 0.7238 0.094 Uiso 1 1 calc R . .
H24B H 0.7975 0.5894 0.6695 0.094 Uiso 1 1 calc R . .
H24C H 0.7984 0.6621 0.7123 0.094 Uiso 1 1 calc R . .
C25 C 0.6843(2) 0.1681(3) 0.48927(17) 0.0618(13) Uani 1 1 d . . .
H25A H 0.6526 0.1855 0.5017 0.093 Uiso 1 1 calc R . .
H25B H 0.6863 0.2128 0.4638 0.093 Uiso 1 1 calc R . .
H25C H 0.7194 0.1714 0.5152 0.093 Uiso 1 1 calc R . .
C26 C 0.67649(18) 0.0712(3) 0.47024(16) 0.0491(11) Uani 1 1 d . . .
C27 C 0.7981(2) 0.9474(3) 0.41662(13) 0.0522(12) Uani 1 1 d . . .
H27A H 0.8086 0.9619 0.3872 0.078 Uiso 1 1 calc R . .
H27B H 0.7601 0.9713 0.4138 0.078 Uiso 1 1 calc R . .
H27C H 0.7990 0.8779 0.4216 0.078 Uiso 1 1 calc R . .
C28 C 0.8984(2) 0.9541(4) 0.46614(19) 0.0686(14) Uani 1 1 d . . .
H28A H 0.9112 0.9676 0.4378 0.103 Uiso 1 1 calc R . .
H28B H 0.8972 0.8847 0.4707 0.103 Uiso 1 1 calc R . .
H28C H 0.9245 0.9832 0.4943 0.103 Uiso 1 1 calc R . .
C29 C 0.7832(2) 1.3493(3) 0.65941(18) 0.0678(14) Uani 1 1 d . . .
H29A H 0.7583 1.3523 0.6267 0.102 Uiso 1 1 calc R . .
H29B H 0.8215 1.3667 0.6592 0.102 Uiso 1 1 calc R . .
H29C H 0.7698 1.3942 0.6798 0.102 Uiso 1 1 calc R . .
C30 C 0.7217(3) 1.2214(4) 0.6751(3) 0.107(3) Uani 1 1 d . . .
H30A H 0.6989 1.2269 0.6418 0.161 Uiso 1 1 calc R . .
H30B H 0.7067 1.2644 0.6952 0.161 Uiso 1 1 calc R . .
H30C H 0.7205 1.1553 0.6860 0.161 Uiso 1 1 calc R . .
C31 C 0.8189(4) 1.2412(5) 0.72880(18) 0.151(4) Uani 1 1 d . . .
H31A H 0.8173 1.1754 0.7401 0.226 Uiso 1 1 calc R . .
H31B H 0.8050 1.2853 0.7492 0.226 Uiso 1 1 calc R . .
H31C H 0.8578 1.2575 0.7301 0.226 Uiso 1 1 calc R . .
N1 N 0.89969(11) 0.92795(18) 0.72321(9) 0.0249(6) Uani 1 1 d . . .
N1S N 0.67108(18) -0.0043(3) 0.45624(16) 0.0724(12) Uani 1 1 d . . .
N2 N 1.00537(11) 0.91267(18) 0.73006(9) 0.0242(6) Uani 1 1 d . . .
O1 O 0.85942(9) 0.92711(15) 0.61661(7) 0.0247(5) Uani 1 1 d . . .
O2 O 0.75018(10) 0.84443(17) 0.57962(9) 0.0348(6) Uani 1 1 d . . .
O3 O 0.89912(10) 1.11922(17) 0.60249(8) 0.0359(6) Uani 1 1 d . . .
O4 O 0.78921(10) 1.18775(17) 0.60183(8) 0.0340(6) Uani 1 1 d . . .
O5 O 0.83776(10) 0.73087(16) 0.63721(8) 0.0338(6) Uani 1 1 d . . .
O6 O 0.82995(10) 1.10423(16) 0.66554(8) 0.0343(6) Uani 1 1 d . . .
O7 O 0.74884(10) 1.00056(17) 0.59606(9) 0.0389(6) Uani 1 1 d . . .
O8 O 0.96168(10) 1.04488(16) 0.66209(8) 0.0311(5) Uani 1 1 d . . .
O9 O 0.90339(10) 0.76690(17) 0.57256(8) 0.0340(6) Uani 1 1 d . . .
O10 O 0.81414(10) 1.04262(17) 0.52931(8) 0.0354(6) Uani 1 1 d . . .
O11 O 0.97259(10) 0.85868(18) 0.61698(8) 0.0331(6) Uani 1 1 d . . .
O12 O 0.79533(11) 0.70070(17) 0.53735(9) 0.0344(6) Uani 1 1 d D . .
O13 O 0.92465(10) 0.76647(16) 0.68177(8) 0.0315(5) Uani 1 1 d . . .
O14 O 0.81909(11) 0.88627(17) 0.51516(8) 0.0370(6) Uani 1 1 d . . .
Fe1 Fe 0.82859(2) 1.04611(3) 0.599917(16) 0.02481(12) Uani 1 1 d . B .
Fe2 Fe 0.83161(2) 0.81941(3) 0.581019(16) 0.02534(12) Uani 1 1 d . A .
Ni1 Ni 0.933484(17) 0.90857(3) 0.665764(14) 0.02344(11) Uani 1 1 d . A .
C4A C 1.0576(3) 0.7394(7) 0.6077(3) 0.061(3) Uani 0.686(16) 1 d P A 1
H4A1 H 1.0689 0.8057 0.6043 0.092 Uiso 0.686(16) 1 calc PR A 1
H4A2 H 1.0834 0.6956 0.5980 0.092 Uiso 0.686(16) 1 calc PR A 1
H4A3 H 1.0587 0.7272 0.6411 0.092 Uiso 0.686(16) 1 calc PR A 1
C33A C 0.9985(4) 0.7501(9) 0.5254(3) 0.086(5) Uani 0.686(16) 1 d P A 1
H33A H 1.0092 0.8175 0.5247 0.129 Uiso 0.686(16) 1 calc PR A 1
H33B H 0.9612 0.7400 0.5032 0.129 Uiso 0.686(16) 1 calc PR A 1
H33C H 1.0260 0.7099 0.5158 0.129 Uiso 0.686(16) 1 calc PR A 1
C35A C 0.9808(4) 0.6200(5) 0.5788(5) 0.096(6) Uani 0.686(16) 1 d P A 1
H35A H 0.9808 0.6053 0.6118 0.144 Uiso 0.686(16) 1 calc PR A 1
H35B H 1.0078 0.5783 0.5694 0.144 Uiso 0.686(16) 1 calc PR A 1
H35C H 0.9431 0.6093 0.5573 0.144 Uiso 0.686(16) 1 calc PR A 1
C4B C 1.0430(12) 0.777(2) 0.5691(16) 0.17(2) Uani 0.314(16) 1 d P A 2
H4B1 H 1.0298 0.8183 0.5408 0.262 Uiso 0.314(16) 1 calc PR A 2
H4B2 H 1.0722 0.7340 0.5645 0.262 Uiso 0.314(16) 1 calc PR A 2
H4B3 H 1.0585 0.8174 0.5973 0.262 Uiso 0.314(16) 1 calc PR A 2
C35B C 1.0176(18) 0.659(3) 0.6179(9) 0.21(3) Uani 0.314(16) 1 d P A 2
H35D H 1.0369 0.6977 0.6459 0.314 Uiso 0.314(16) 1 calc PR A 2
H35E H 1.0438 0.6121 0.6113 0.314 Uiso 0.314(16) 1 calc PR A 2
H35F H 0.9855 0.6264 0.6243 0.314 Uiso 0.314(16) 1 calc PR A 2
C33B C 0.9694(9) 0.6675(17) 0.5307(7) 0.082(9) Uani 0.314(16) 1 d P A 2
H33D H 0.9550 0.7120 0.5041 0.124 Uiso 0.314(16) 1 calc PR A 2
H33E H 0.9382 0.6299 0.5360 0.124 Uiso 0.314(16) 1 calc PR A 2
H33F H 0.9969 0.6243 0.5230 0.124 Uiso 0.314(16) 1 calc PR A 2
C3A C 1.0411(3) 1.1855(6) 0.6721(4) 0.077(4) Uani 0.744(15) 1 d P B 1
H3A1 H 1.0388 1.1647 0.7037 0.115 Uiso 0.744(15) 1 calc PR B 1
H3A2 H 1.0631 1.2448 0.6753 0.115 Uiso 0.744(15) 1 calc PR B 1
H3A3 H 1.0595 1.1356 0.6580 0.115 Uiso 0.744(15) 1 calc PR B 1
C34A C 0.9861(4) 1.2353(8) 0.5911(3) 0.077(3) Uani 0.744(15) 1 d P B 1
H34A H 0.9480 1.2475 0.5707 0.116 Uiso 0.744(15) 1 calc PR B 1
H34B H 1.0037 1.1850 0.5767 0.116 Uiso 0.744(15) 1 calc PR B 1
H34C H 1.0084 1.2941 0.5943 0.116 Uiso 0.744(15) 1 calc PR B 1
C36A C 0.9538(4) 1.2803(5) 0.6616(4) 0.095(4) Uani 0.744(15) 1 d P B 1
H36A H 0.9161 1.2916 0.6403 0.143 Uiso 0.744(15) 1 calc PR B 1
H36B H 0.9757 1.3397 0.6653 0.143 Uiso 0.744(15) 1 calc PR B 1
H36C H 0.9509 1.2593 0.6930 0.143 Uiso 0.744(15) 1 calc PR B 1
C3B C 1.0356(13) 1.163(2) 0.624(2) 0.16(2) Uani 0.256(15) 1 d P B 2
H3B1 H 1.0502 1.1051 0.6424 0.239 Uiso 0.256(15) 1 calc PR B 2
H3B2 H 1.0652 1.2117 0.6298 0.239 Uiso 0.256(15) 1 calc PR B 2
H3B3 H 1.0235 1.1472 0.5898 0.239 Uiso 0.256(15) 1 calc PR B 2
C34B C 0.9604(10) 1.2841(14) 0.6105(10) 0.070(9) Uani 0.256(15) 1 d P B 2
H34D H 0.9415 1.2619 0.5781 0.105 Uiso 0.256(15) 1 calc PR B 2
H34E H 0.9910 1.3278 0.6094 0.105 Uiso 0.256(15) 1 calc PR B 2
H34F H 0.9333 1.3176 0.6238 0.105 Uiso 0.256(15) 1 calc PR B 2
C36B C 1.004(2) 1.225(3) 0.6931(9) 0.17(3) Uani 0.256(15) 1 d P B 2
H36D H 1.0180 1.1657 0.7107 0.252 Uiso 0.256(15) 1 calc PR B 2
H36E H 0.9734 1.2512 0.7044 0.252 Uiso 0.256(15) 1 calc PR B 2
H36F H 1.0349 1.2715 0.6986 0.252 Uiso 0.256(15) 1 calc PR B 2
C5A C 0.6449(4) 0.8097(7) 0.5856(6) 0.076(4) Uani 0.699(18) 1 d P C 1
H5A1 H 0.6084 0.8051 0.5925 0.113 Uiso 0.699(18) 1 calc PR C 1
H5A2 H 0.6700 0.7596 0.6031 0.113 Uiso 0.699(18) 1 calc PR C 1
H5A3 H 0.6396 0.8016 0.5511 0.113 Uiso 0.699(18) 1 calc PR C 1
C32A C 0.6307(4) 0.9868(8) 0.5740(4) 0.074(3) Uani 0.699(18) 1 d P C 1
H32A H 0.6466 1.0492 0.5860 0.111 Uiso 0.699(18) 1 calc PR C 1
H32B H 0.5935 0.9799 0.5795 0.111 Uiso 0.699(18) 1 calc PR C 1
H32C H 0.6270 0.9825 0.5396 0.111 Uiso 0.699(18) 1 calc PR C 1
C37A C 0.6802(4) 0.9208(10) 0.6544(3) 0.078(4) Uani 0.699(18) 1 d P C 1
H37A H 0.6970 0.9841 0.6632 0.117 Uiso 0.699(18) 1 calc PR C 1
H37B H 0.7058 0.8713 0.6719 0.117 Uiso 0.699(18) 1 calc PR C 1
H37C H 0.6443 0.9170 0.6624 0.117 Uiso 0.699(18) 1 calc PR C 1
C5B C 0.6324(9) 0.848(3) 0.5616(7) 0.080(9) Uani 0.301(18) 1 d P C 2
H5B1 H 0.6515 0.7882 0.5573 0.120 Uiso 0.301(18) 1 calc PR C 2
H5B2 H 0.6232 0.8845 0.5318 0.120 Uiso 0.301(18) 1 calc PR C 2
H5B3 H 0.5977 0.8323 0.5701 0.120 Uiso 0.301(18) 1 calc PR C 2
C32B C 0.6480(13) 0.991(2) 0.6121(19) 0.134(19) Uani 0.301(18) 1 d P C 2
H32D H 0.6756 1.0227 0.6386 0.201 Uiso 0.301(18) 1 calc PR C 2
H32E H 0.6136 0.9783 0.6216 0.201 Uiso 0.301(18) 1 calc PR C 2
H32F H 0.6391 1.0337 0.5841 0.201 Uiso 0.301(18) 1 calc PR C 2
C37B C 0.6846(9) 0.835(3) 0.6457(7) 0.102(12) Uani 0.301(18) 1 d P C 2
H37D H 0.7004 0.7755 0.6373 0.153 Uiso 0.301(18) 1 calc PR C 2
H37E H 0.6502 0.8212 0.6550 0.153 Uiso 0.301(18) 1 calc PR C 2
H37F H 0.7121 0.8659 0.6726 0.153 Uiso 0.301(18) 1 calc PR C 2
H12A H 0.812(2) 0.648(2) 0.542(2) 0.123 Uiso 1 1 d D . .
H12B H 0.7607(9) 0.693(5) 0.529(2) 0.123 Uiso 1 1 d D . .

loop_
_atom_site_aniso_label
_atom_site_aniso_U_11
_atom_site_aniso_U_22
_atom_site_aniso_U_33
_atom_site_aniso_U_23
_atom_site_aniso_U_13
_atom_site_aniso_U_12
C1 0.109(4) 0.031(2) 0.081(4) 0.014(2) 0.027(3) 0.013(3)
C2 0.038(2) 0.0230(18) 0.0281(18) -0.0027(14) 0.0021(16) 0.0040(16)
C6 0.0284(19) 0.040(2) 0.0226(17) -0.0011(15) 0.0051(14) -0.0002(15)
C7 0.035(2) 0.051(2) 0.0252(18) 0.0017(16) 0.0125(16) 0.0006(17)
C8 0.029(2) 0.040(2) 0.037(2) 0.0083(16) 0.0113(16) 0.0021(16)
C9 0.0239(18) 0.0314(19) 0.0299(19) 0.0047(14) 0.0023(14) -0.0008(14)
C10 0.038(2) 0.0243(18) 0.0318(19) -0.0035(15) 0.0060(16) 0.0016(16)
C11 0.0250(17) 0.0214(16) 0.0219(16) -0.0004(13) 0.0045(13) -0.0033(13)
C12 0.050(2) 0.034(2) 0.0300(19) -0.0012(16) 0.0147(17) -0.0029(18)
C13 0.033(2) 0.040(2) 0.055(2) -0.0062(19) 0.0169(18) -0.0050(18)
C14 0.048(3) 0.036(2) 0.055(3) 0.0092(19) 0.009(2) -0.0113(19)
C15 0.052(2) 0.0270(19) 0.0300(19) 0.0061(15) -0.0014(17) -0.0067(17)
C16 0.038(2) 0.0291(19) 0.0279(18) -0.0027(15) 0.0107(16) -0.0045(16)
C17 0.067(3) 0.034(2) 0.040(2) -0.0022(17) 0.017(2) 0.015(2)
C18 0.0305(19) 0.031(2) 0.0271(18) 0.0007(15) 0.0024(15) -0.0012(16)
C19 0.032(2) 0.029(2) 0.0227(17) -0.0010(15) -0.0017(14) 0.0011(15)
C20 0.093(4) 0.053(3) 0.035(2) 0.014(2) -0.009(2) -0.022(3)
C21 0.033(2) 0.054(3) 0.036(2) -0.0123(18) 0.0053(17) 0.0084(19)
C22 0.033(2) 0.040(2) 0.0214(17) -0.0017(15) 0.0049(15) 0.0018(16)
C23 0.087(3) 0.039(2) 0.044(2) 0.0038(19) 0.029(2) -0.011(2)
C24 0.074(3) 0.058(3) 0.050(3) 0.016(2) 0.008(2) -0.021(3)
C25 0.074(3) 0.036(2) 0.069(3) -0.007(2) 0.009(3) 0.002(2)
C26 0.044(3) 0.040(2) 0.058(3) 0.000(2) 0.005(2) 0.0052(19)
C27 0.086(3) 0.047(2) 0.024(2) -0.0021(17) 0.017(2) -0.011(2)
C28 0.059(3) 0.076(4) 0.080(4) 0.003(3) 0.035(3) 0.005(3)
C29 0.103(4) 0.029(2) 0.073(3) -0.013(2) 0.027(3) 0.004(2)
C30 0.121(5) 0.053(3) 0.189(7) -0.033(4) 0.112(5) -0.010(3)
C31 0.250(9) 0.137(6) 0.037(3) -0.034(3) -0.007(4) 0.123(6)
N1 0.0255(15) 0.0228(14) 0.0242(14) 0.0023(11) 0.0031(12) 0.0002(11)
N1S 0.076(3) 0.040(2) 0.091(3) -0.014(2) 0.006(2) 0.005(2)
N2 0.0259(15) 0.0222(14) 0.0233(13) 0.0005(11) 0.0049(11) 0.0002(12)
O1 0.0258(12) 0.0236(12) 0.0215(11) -0.0022(9) 0.0012(9) 0.0020(9)
O2 0.0283(13) 0.0283(13) 0.0437(15) -0.0067(11) 0.0033(11) -0.0014(11)
O3 0.0337(14) 0.0352(14) 0.0339(13) 0.0070(11) 0.0011(11) -0.0027(11)
O4 0.0425(15) 0.0302(13) 0.0260(13) 0.0013(10) 0.0042(11) 0.0048(11)
O5 0.0367(14) 0.0295(13) 0.0298(13) 0.0044(10) -0.0001(11) -0.0032(11)
O6 0.0471(16) 0.0270(13) 0.0271(12) 0.0003(10) 0.0073(11) 0.0094(11)
O7 0.0329(15) 0.0264(13) 0.0566(17) -0.0036(12) 0.0113(12) 0.0008(11)
O8 0.0320(14) 0.0281(13) 0.0297(13) 0.0008(11) 0.0029(10) -0.0045(11)
O9 0.0326(14) 0.0381(14) 0.0269(13) -0.0098(11) 0.0007(11) 0.0034(11)
O10 0.0461(16) 0.0312(14) 0.0238(12) 0.0024(11) 0.0013(11) 0.0082(12)
O11 0.0323(14) 0.0399(14) 0.0272(12) -0.0075(11) 0.0084(10) -0.0011(11)
O12 0.0373(15) 0.0267(13) 0.0319(13) -0.0048(11) -0.0026(11) -0.0021(11)
O13 0.0349(14) 0.0243(12) 0.0298(13) 0.0019(10) -0.0005(10) -0.0009(11)
O14 0.0565(17) 0.0283(14) 0.0217(12) 0.0006(10) 0.0031(11) -0.0063(12)
Fe1 0.0287(3) 0.0224(2) 0.0206(2) -0.00026(19) 0.00220(19) 0.0009(2)
Fe2 0.0278(3) 0.0231(2) 0.0208(2) -0.00148(19) -0.00043(19) 0.0001(2)
Ni1 0.0244(2) 0.0249(2) 0.0185(2) -0.00069(17) 0.00176(16) -0.00007(18)
C4A 0.045(4) 0.085(6) 0.049(5) -0.020(5) 0.005(4) 0.021(4)
C33A 0.078(7) 0.142(12) 0.045(4) -0.004(5) 0.027(4) 0.053(8)
C35A 0.062(6) 0.034(4) 0.203(17) -0.024(6) 0.054(8) 0.006(4)
C4B 0.10(2) 0.19(3) 0.28(6) -0.19(4) 0.14(3) -0.07(2)
C35B 0.28(5) 0.29(5) 0.076(16) 0.07(2) 0.09(2) 0.27(5)
C33B 0.089(14) 0.082(18) 0.075(14) -0.042(13) 0.021(11) 0.027(12)
C3A 0.051(5) 0.065(5) 0.091(8) 0.030(5) -0.021(4) -0.031(4)
C34A 0.066(6) 0.091(7) 0.075(5) 0.028(5) 0.018(4) -0.032(5)
C36A 0.096(7) 0.044(4) 0.151(12) -0.039(5) 0.045(7) -0.024(4)
C3B 0.09(2) 0.073(19) 0.36(7) 0.05(3) 0.12(4) -0.024(16)
C34B 0.065(15) 0.033(11) 0.10(2) 0.027(12) 0.009(14) -0.012(10)
C36B 0.24(6) 0.16(4) 0.064(18) -0.011(19) -0.01(2) -0.18(5)
C5A 0.049(6) 0.055(5) 0.136(12) -0.021(6) 0.048(7) -0.015(4)
C32A 0.029(4) 0.069(6) 0.119(8) 0.027(6) 0.014(5) 0.017(4)
C37A 0.074(6) 0.111(10) 0.063(5) -0.006(5) 0.043(4) -0.021(6)
C5B 0.040(11) 0.14(3) 0.050(12) 0.003(12) 0.002(9) -0.049(14)
C32B 0.07(2) 0.089(18) 0.28(6) -0.01(3) 0.10(3) -0.010(16)
C37B 0.085(15) 0.17(3) 0.043(11) 0.019(15) 0.010(10) -0.053(17)

loop_
_atom_type_symbol
_atom_type_description
_atom_type_scat_dispersion_real
_atom_type_scat_dispersion_imag
_atom_type_scat_source
C C 0.0033 0.0016 'International Tables Vol C Tables 4.2.6.8 and 6.1.1.4'
H H 0.0000 0.0000 'International Tables Vol C Tables 4.2.6.8 and 6.1.1.4'
N N 0.0061 0.0033 'International Tables Vol C Tables 4.2.6.8 and 6.1.1.4'
O O 0.0106 0.0060 'International Tables Vol C Tables 4.2.6.8 and 6.1.1.4'
Fe Fe 0.3463 0.8444 'International Tables Vol C Tables 4.2.6.8 and 6.1.1.4'
Ni Ni 0.3393 1.1124 'International Tables Vol C Tables 4.2.6.8 and 6.1.1.4'

loop_
_geom_angle_atom_site_label_1
_geom_angle_atom_site_label_2
_geom_angle_atom_site_label_3
_geom_angle
_geom_angle_site_symmetry_1
_geom_angle_site_symmetry_3
O13 C2 O5 124.7(3) . .
O13 C2 C15 118.3(3) . .
O5 C2 C15 117.0(3) . .
C7 C6 C11 117.8(3) . .
C6 C7 C8 119.5(3) . .
C7 C8 C9 118.7(3) . .
N1 C9 C8 122.5(3) . .
O4 C10 O6 119.3(3) . .
O4 C10 C17 121.8(3) . .
O6 C10 C17 118.8(3) . .
O4 C10 Fe1 62.99(18) . .
O6 C10 Fe1 56.33(16) . .
C17 C10 Fe1 172.5(3) . .
N1 C11 C6 123.7(3) . .
N1 C11 N2 117.8(3) . 2_756
C6 C11 N2 118.4(3) . 2_756
C28 C12 C23 109.9(4) . .
C28 C12 C19 106.6(3) . .
C23 C12 C19 110.8(3) . .
C28 C12 C27 109.9(4) . .
C23 C12 C27 110.7(3) . .
C19 C12 C27 108.9(3) . .
C32B C13 C5A 132.9(12) . .
C32B C13 C5B 116.1(18) . .
C5A C13 C5B 33.5(9) . .
C32B C13 C37A 66(2) . .
C5A C13 C37A 111.5(6) . .
C5B C13 C37A 138.2(9) . .
C32B C13 C18 113.3(11) . .
C5A C13 C18 112.1(4) . .
C5B C13 C18 109.4(9) . .
C37A C13 C18 106.3(4) . .
C32B C13 C32A 42(2) . .
C5A C13 C32A 110.5(6) . .
C5B C13 C32A 80.7(13) . .
C37A C13 C32A 108.1(6) . .
C18 C13 C32A 108.1(5) . .
C32B C13 C37B 110.4(18) . .
C5A C13 C37B 70.9(10) . .
C5B C13 C37B 104.1(12) . .
C37A C13 C37B 46.5(12) . .
C18 C13 C37B 102.4(9) . .
C32A C13 C37B 145.6(12) . .
C34B C14 C3A 130.3(9) . .
C34B C14 C36B 115(2) . .
C3A C14 C36B 53(2) . .
C34B C14 C34A 46.7(11) . .
C3A C14 C34A 110.1(6) . .
C36B C14 C34A 143.5(11) . .
C34B C14 C36A 62.5(12) . .
C3A C14 C36A 110.2(6) . .
C36B C14 C36A 61(2) . .
C34A C14 C36A 108.9(6) . .
C34B C14 C16 116.3(9) . .
C3A C14 C16 112.9(4) . .
C36B C14 C16 107.6(10) . .
C34A C14 C16 108.8(4) . .
C36A C14 C16 105.8(4) . .
C34B C14 C3B 108.1(17) . .
C3A C14 C3B 53.8(18) . .
C36B C14 C3B 107(2) . .
C34A C14 C3B 64.7(17) . .
C36A C14 C3B 152.1(13) . .
C16 C14 C3B 101.8(11) . .
C1 C15 C24 110.6(4) . .
C1 C15 C2 107.2(3) . .
C24 C15 C2 110.8(3) . .
C1 C15 C20 109.9(4) . .
C24 C15 C20 108.8(4) . .
C2 C15 C20 109.5(3) . .
O8 C16 O3 125.9(3) . .
O8 C16 C14 118.2(3) . .
O3 C16 C14 115.9(3) . .
C31 C17 C29 111.8(5) . .
C31 C17 C10 110.4(4) . .
C29 C17 C10 110.2(3) . .
C31 C17 C30 110.7(5) . .
C29 C17 C30 108.2(4) . .
C10 C17 C30 105.3(4) . .
O2 C18 O7 125.5(3) . .
O2 C18 C13 117.6(3) . .
O7 C18 C13 116.9(3) . .
O14 C19 O10 124.8(3) . .
O14 C19 C12 118.0(3) . .
O10 C19 C12 117.3(3) . .
C4B C21 C35B 109(2) . .
C4B C21 C35A 139.4(13) . .
C35B C21 C35A 54(2) . .
C4B C21 C33B 110.4(15) . .
C35B C21 C33B 112(2) . .
C35A C21 C33B 59.6(10) . .
C4B C21 C33A 60.6(17) . .
C35B C21 C33A 148.4(8) . .
C35A C21 C33A 111.8(7) . .
C33B C21 C33A 54.6(9) . .
C4B C21 C22 110.8(11) . .
C35B C21 C22 103.5(8) . .
C35A C21 C22 109.4(4) . .
C33B C21 C22 110.6(7) . .
C33A C21 C22 108.1(4) . .
C4B C21 C4A 47.9(19) . .
C35B C21 C4A 63(2) . .
C35A C21 C4A 109.6(6) . .
C33B C21 C4A 137.1(8) . .
C33A C21 C4A 106.0(6) . .
C22 C21 C4A 112.0(4) . .
O11 C22 O9 124.7(3) . .
O11 C22 C21 118.8(3) . .
O9 C22 C21 116.5(3) . .
N1S C26 C25 178.8(6) . .
C9 N1 C11 117.7(3) . .
C9 N1 Ni1 125.9(2) . .
C11 N1 Ni1 115.9(2) . .
N2 N2 C11 114.2(3) 2_756 2_756
N2 N2 Ni1 117.2(3) 2_756 .
C11 N2 Ni1 128.45(19) 2_756 .
Fe1 O1 Fe2 121.68(11) . .
Fe1 O1 Ni1 122.42(11) . .
Fe2 O1 Ni1 114.83(11) . .
C18 O2 Fe2 130.3(2) . .
C16 O3 Fe1 126.9(2) . .
C10 O4 Fe1 86.60(19) . .
C2 O5 Fe2 127.4(2) . .
C10 O6 Fe1 92.7(2) . .
C18 O7 Fe1 130.8(2) . .
C16 O8 Ni1 134.4(2) . .
C22 O9 Fe2 134.0(2) . .
C19 O10 Fe1 126.4(2) . .
C22 O11 Ni1 123.3(2) . .
C2 O13 Ni1 128.3(2) . .
C19 O14 Fe2 130.8(2) . .
O1 Fe1 O10 101.19(10) . .
O1 Fe1 O3 99.05(10) . .
O10 Fe1 O3 87.58(10) . .
O1 Fe1 O7 93.26(10) . .
O10 Fe1 O7 92.28(11) . .
O3 Fe1 O7 167.48(10) . .
O1 Fe1 O6 102.22(9) . .
O10 Fe1 O6 156.59(10) . .
O3 Fe1 O6 88.45(10) . .
O7 Fe1 O6 86.72(10) . .
O1 Fe1 O4 162.89(9) . .
O10 Fe1 O4 95.34(9) . .
O3 Fe1 O4 85.88(10) . .
O7 Fe1 O4 81.67(9) . .
O6 Fe1 O4 61.35(9) . .
O1 Fe1 C10 132.90(11) . .
O10 Fe1 C10 125.75(11) . .
O3 Fe1 C10 87.57(11) . .
O7 Fe1 C10 82.35(11) . .
O6 Fe1 C10 30.96(10) . .
O4 Fe1 C10 30.41(9) . .
O1 Fe2 O9 99.31(10) . .
O1 Fe2 O5 96.42(10) . .
O9 Fe2 O5 90.21(10) . .
O1 Fe2 O2 94.87(10) . .
O9 Fe2 O2 165.82(9) . .
O5 Fe2 O2 88.54(10) . .
O1 Fe2 O14 95.07(9) . .
O9 Fe2 O14 87.88(10) . .
O5 Fe2 O14 168.51(9) . .
O2 Fe2 O14 90.54(10) . .
O1 Fe2 O12 176.37(10) . .
O9 Fe2 O12 83.30(10) . .
O5 Fe2 O12 86.06(10) . .
O2 Fe2 O12 82.52(10) . .
O14 Fe2 O12 82.47(10) . .
O1 Ni1 O8 95.76(9) . .
O1 Ni1 O11 93.62(9) . .
O8 Ni1 O11 92.73(10) . .
O1 Ni1 O13 98.76(9) . .
O8 Ni1 O13 165.47(9) . .
O11 Ni1 O13 85.91(10) . .
O1 Ni1 N1 93.74(10) . .
O8 Ni1 N1 98.01(10) . .
O11 Ni1 N1 166.29(10) . .
O13 Ni1 N1 81.56(10) . .
O1 Ni1 N2 165.70(9) . .
O8 Ni1 N2 79.17(9) . .
O11 Ni1 N2 99.93(10) . .
O13 Ni1 N2 86.81(9) . .
N1 Ni1 N2 73.95(10) . .

loop_
_geom_bond_atom_site_label_1
_geom_bond_atom_site_label_2
_geom_bond_distance
_geom_bond_site_symmetry_2
C1 C15 1.516(6) .
C2 O13 1.253(4) .
C2 O5 1.273(4) .
C2 C15 1.529(5) .
C6 C7 1.377(5) .
C6 C11 1.377(4) .
C7 C8 1.381(5) .
C8 C9 1.388(5) .
C9 N1 1.327(4) .
C10 O4 1.257(4) .
C10 O6 1.276(4) .
C10 C17 1.525(5) .
C10 Fe1 2.478(3) .
C11 N1 1.344(4) .
C11 N2 1.429(4) 2_756
C12 C28 1.521(6) .
C12 C23 1.525(5) .
C12 C19 1.525(5) .
C12 C27 1.536(5) .
C13 C32B 1.40(3) .
C13 C5A 1.491(9) .
C13 C5B 1.50(2) .
C13 C37A 1.524(9) .
C13 C18 1.535(5) .
C13 C32A 1.560(10) .
C13 C37B 1.59(2) .
C14 C34B 1.442(18) .
C14 C3A 1.496(8) .
C14 C36B 1.51(3) .
C14 C34A 1.520(8) .
C14 C36A 1.525(8) .
C14 C16 1.536(5) .
C14 C3B 1.60(3) .
C15 C24 1.528(6) .
C15 C20 1.532(5) .
C16 O8 1.251(4) .
C16 O3 1.259(4) .
C17 C31 1.489(6) .
C17 C29 1.505(6) .
C17 C30 1.541(7) .
C18 O2 1.249(4) .
C18 O7 1.264(4) .
C19 O14 1.255(4) .
C19 O10 1.263(4) .
C21 C4B 1.41(3) .
C21 C35B 1.49(2) .
C21 C35A 1.510(9) .
C21 C33B 1.516(17) .
C21 C33A 1.516(8) .
C21 C22 1.529(5) .
C21 C4A 1.539(9) .
C22 O11 1.263(4) .
C22 O9 1.266(4) .
C25 C26 1.454(6) .
C26 N1S 1.126(5) .
N1 Ni1 2.081(3) .
N2 N2 1.259(5) 2_756
N2 C11 1.429(4) 2_756
N2 Ni1 2.197(3) .
O1 Fe1 1.837(2) .
O1 Fe2 1.847(2) .
O1 Ni1 2.005(2) .
O2 Fe2 2.033(2) .
O3 Fe1 2.004(2) .
O4 Fe1 2.212(2) .
O5 Fe2 2.021(2) .
O6 Fe1 2.065(2) .
O7 Fe1 2.046(3) .
O8 Ni1 2.040(2) .
O9 Fe2 1.998(2) .
O10 Fe1 1.985(2) .
O11 Ni1 2.047(2) .
O12 Fe2 2.130(2) .
O13 Ni1 2.063(2) .
O14 Fe2 2.075(2) .
